data_1533038
loop_
_publ_author_name
'Rayaprol, S.'
'Mavani, K.'
'Thaker, C.M.'
'Ramanadham, M.'
'Chakravorty, K.'
'Rana, D.S.'
'Kuberkar, D.G.'
'Kulkarni, N.A.'
'Paranjpe, S.K.'

_publ_section_title
;
 Structural studies and Tc dependence in La2-x Dyx Cay Ba2 Cu4+y Oz type
 mixed superconductors
;
_journal_name_full 'Pramana, Journal of Physics'
_journal_page_first 877
_journal_page_last 880
_journal_volume 58
_journal_year 2002
_chemical_formula_sum 'Ba1.2 Ca0.6 Cu2.977 Dy0.3 La0.9 O7.004'
_chemical_name_systematic 'La0.9 Dy0.3 Ca0.6 Ba1.2 Cu2.977 O7.004'
_space_group_IT_number 123
_symmetry_space_group_name_Hall '-P 4 2'
_symmetry_space_group_name_H-M 'P 4/m m m'
_cell_angle_alpha 90
_cell_angle_beta 90
_cell_angle_gamma 90
_cell_formula_units_Z 1
_cell_length_a 3.867
_cell_length_b 3.867
_cell_length_c 11.6766
_cell_volume 174.608
_citation_journal_id_ASTM PRAMCI
_cod_data_source_file Rayaprol_PRAMCI_2002_12.cif
_cod_data_source_block Ba1.2Ca0.6Cu2.977Dy0.3La0.9O7.004
_cod_original_cell_volume 174.6083
_cod_database_code 1533038

loop_
_symmetry_equiv_pos_as_xyz
x,y,z
-y,x,z
-x,-y,z
y,-x,z
x,-y,-z
y,x,-z
-x,y,-z
-y,-x,-z
-x,-y,-z
y,-x,-z
x,y,-z
-y,x,-z
-x,y,z
-y,-x,z
x,-y,z
y,x,z

loop_
_atom_site_label
_atom_site_type_symbol
_atom_site_fract_x
_atom_site_fract_y
_atom_site_fract_z
_atom_site_occupancy
_atom_site_U_iso_or_equiv
Cu2 Cu+2 0 0 0.352 1.024 0.0
Ba1 Ba+2 0.5 0.5 0.186 0.6 0.0
Ca2 Ca+2 0.5 0.5 0.186 0.1 0.0
O3 O-2 0.5 0 0.37 1.008 0.0
O1 O-2 0 0.5 0 0.4925 0.0
La2 La+3 0.5 0.5 0.186 0.3 0.0
Ca1 Ca+2 0.5 0.5 0.5 0.4 0.0
O2 O-2 0 0 0.165 0.994 0.0
La1 La+3 0.5 0.5 0.5 0.3 0.0
Dy1 Dy+3 0.5 0.5 0.5 0.3 0.0
Cu1 Cu+2 0 0 0 0.93 0.0
